data_2208222
loop_
_publ_author_name
'Zhao, Zu-Zhi'
'Li, Lin'
'Wu, Jie-Ying'

_publ_section_title
;
 (<i>E</i>)-1-(4-Bromobenzylidene)ferrocene
;
_journal_coeditor_code XU6103
_journal_issue 2
_journal_name_full 'Acta Crystallographica Section E'
_journal_page_first m317
_journal_page_last m318
_journal_paper_doi 10.1107/S1600536806001164
_journal_volume 62
_journal_year 2006
_chemical_formula_iupac '[Fe (C5 H5) (C13 H10 Br)]'
_chemical_formula_moiety 'C18 H15 Br Fe'
_chemical_formula_sum 'C18 H15 Br Fe'
_chemical_formula_weight 367.06
_chemical_name_systematic
;
(E)-1-(4-bromobenzylidene)ferrocene
;
_space_group_IT_number 19
_symmetry_cell_setting orthorhombic
_symmetry_space_group_name_Hall 'P 2ac 2ab'
_symmetry_space_group_name_H-M 'P 21 21 21'
_atom_sites_solution_hydrogens geom
_atom_sites_solution_primary direct
_atom_sites_solution_secondary difmap
_audit_creation_method SHELXL-97
_cell_angle_alpha 90.00
_cell_angle_beta 90.00
_cell_angle_gamma 90.00
_cell_formula_units_Z 4
_cell_length_a 6.0159(14)
_cell_length_b 11.014(3)
_cell_length_c 22.347(5)
_cell_measurement_reflns_used 2888
_cell_measurement_temperature 273(2)
_cell_measurement_theta_max 23.8
_cell_measurement_theta_min 2.6
_cell_volume 1480.7(6)
_computing_cell_refinement 'SAINT (Siemens, 1996)'
_computing_data_collection 'SMART (Siemens, 1996)'
_computing_data_reduction SAINT
_computing_molecular_graphics 'SHELXTL (Sheldrick, 1997b)'
_computing_publication_material SHELXTL
_computing_structure_refinement 'SHELXL97 (Sheldrick, 1997a)'
_computing_structure_solution 'SHELXS97 (Sheldrick, 1997a)'
_diffrn_ambient_temperature 273(2)
_diffrn_measured_fraction_theta_full 1.00
_diffrn_measured_fraction_theta_max 1.00
_diffrn_measurement_device_type 'Bruker SMART CCD area-detector'
_diffrn_measurement_method '\f and \w'
_diffrn_radiation_monochromator graphite
_diffrn_radiation_source 'fine-focus sealed tube'
_diffrn_radiation_type MoK\a
_diffrn_radiation_wavelength 0.71073
_diffrn_reflns_av_R_equivalents 0.038
_diffrn_reflns_av_sigmaI/netI 0.045
_diffrn_reflns_limit_h_max 7
_diffrn_reflns_limit_h_min -7
_diffrn_reflns_limit_k_max 13
_diffrn_reflns_limit_k_min -13
_diffrn_reflns_limit_l_max 26
_diffrn_reflns_limit_l_min -19
_diffrn_reflns_number 7751
_diffrn_reflns_theta_full 25.0
_diffrn_reflns_theta_max 25.0
_diffrn_reflns_theta_min 1.8
_diffrn_standards_interval_count 0
_diffrn_standards_interval_time 0
_diffrn_standards_number 0
_exptl_absorpt_coefficient_mu 3.703
_exptl_absorpt_correction_T_max 0.196
_exptl_absorpt_correction_T_min 0.185
_exptl_absorpt_correction_type multi-scan
_exptl_absorpt_process_details '(SADABS; Sheldrick, 1996)'
_exptl_crystal_colour red
_exptl_crystal_density_diffrn 1.647
_exptl_crystal_density_method 'not measured'
_exptl_crystal_description block
_exptl_crystal_F_000 736
_exptl_crystal_size_max 0.47
_exptl_crystal_size_mid 0.45
_exptl_crystal_size_min 0.44
_refine_diff_density_max 0.60
_refine_diff_density_min -0.42
_refine_ls_abs_structure_details 'Flack (1983), 1064 Friedel Pairs'
_refine_ls_abs_structure_Flack -0.005(17)
_refine_ls_extinction_method none
_refine_ls_goodness_of_fit_ref 1.005
_refine_ls_hydrogen_treatment constr
_refine_ls_matrix_type full
_refine_ls_number_parameters 181
_refine_ls_number_reflns 2601
_refine_ls_number_restraints 348
_refine_ls_restrained_S_all 1.099
_refine_ls_R_factor_all 0.046
_refine_ls_R_factor_gt 0.035
_refine_ls_shift/su_max 0.000
_refine_ls_shift/su_mean 0.000
_refine_ls_structure_factor_coef Fsqd
_refine_ls_weighting_details 'calc w = 1/[\s^2^(Fo^2^)+(0.0513P)^2^] where P = (Fo^2^+2Fc^2^)/3'
_refine_ls_weighting_scheme calc
_refine_ls_wR_factor_gt 0.085
_refine_ls_wR_factor_ref 0.089
_reflns_number_gt 2219
_reflns_number_total 2601
_reflns_threshold_expression I>2\s(I)
_cod_data_source_file xu6103.cif
_cod_data_source_block I
_cod_depositor_comments
;
The following automatic conversions were performed:
'_symmetry_cell_setting' value 'Orthorhombic' changed to 'orthorhombic'
according to '/home/saulius/struct/CIF-dictionaries/cif_core.dic'
dictionary named 'cif_core.dic' version 2.4.1 from 2010-06-29.

Automatic conversion script
Id: cif_fix_enum 1527 2010-12-29 10:47:43Z saulius 

The following automatic conversions were performed:

'_symmetry_cell_setting' value 'Orthorhombic' changed to
'orthorhombic' according to
/home/saulius/struct/CIF-dictionaries/cif_core.dic dictionary named
'cif_core.dic' version 2.4.1 from 2010-06-29.

Automatic conversion script
Id: cif_fix_values 1715 2011-07-08 13:25:40Z adriana 
;
_cod_database_code 2208222
_cod_database_fobs_code 2208222

loop_
_symmetry_equiv_pos_as_xyz
'x, y, z'
'-x+1/2, -y, z+1/2'
'-x, y+1/2, -z+1/2'
'x+1/2, -y+1/2, -z'

loop_
_atom_site_label
_atom_site_fract_x
_atom_site_fract_y
_atom_site_fract_z
_atom_site_U_iso_or_equiv
_atom_site_adp_type
_atom_site_calc_flag
_atom_site_refinement_flags
_atom_site_occupancy
_atom_site_type_symbol
Br1 0.06334(11) -0.01268(5) 0.47345(3) 0.0627(2) Uani d . 1 Br
Fe1 0.85911(11) 0.27195(6) 0.82307(3) 0.03664(19) Uani d U 1 Fe
C1 0.8607(9) 0.3284(4) 0.7359(2) 0.0438(12) Uani d U 1 C
C2 1.0815(9) 0.3122(5) 0.7572(2) 0.0478(12) Uani d U 1 C
H2 1.1864 0.2594 0.7412 0.057 Uiso calc R 1 H
C3 1.1147(9) 0.3894(5) 0.8066(2) 0.0480(13) Uani d U 1 C
H3 1.2456 0.3965 0.8285 0.058 Uiso calc R 1 H
C4 0.9158(9) 0.4542(4) 0.8174(2) 0.0464(12) Uani d U 1 C
H4 0.8924 0.5107 0.8477 0.056 Uiso calc R 1 H
C5 0.7572(9) 0.4172(4) 0.7734(2) 0.0448(12) Uani d U 1 C
H5 0.6124 0.4459 0.7697 0.054 Uiso calc R 1 H
C6 0.5979(11) 0.1680(6) 0.8457(3) 0.0786(18) Uani d U 1 C
H6 0.4571 0.1747 0.8288 0.094 Uiso calc R 1 H
C7 0.7674(13) 0.0950(5) 0.8269(3) 0.0703(17) Uani d U 1 C
H7 0.7623 0.0422 0.7944 0.084 Uiso calc R 1 H
C8 0.9451(14) 0.1125(6) 0.8635(3) 0.0808(18) Uani d U 1 C
H8 1.0815 0.0732 0.8604 0.097 Uiso calc R 1 H
C9 0.8917(16) 0.1954(7) 0.9047(3) 0.090(2) Uani d U 1 C
H9 0.9853 0.2239 0.9347 0.108 Uiso calc R 1 H
C10 0.6792(16) 0.2310(5) 0.8957(3) 0.0843(19) Uani d U 1 C
H10 0.6009 0.2871 0.9186 0.101 Uiso calc R 1 H
C11 0.7625(9) 0.2594(5) 0.6864(2) 0.0459(12) Uani d . 1 C
H11 0.8359 0.1892 0.6743 0.055 Uiso calc R 1 H
C12 0.5789(9) 0.2886(4) 0.6578(2) 0.0467(12) Uani d . 1 C
H12 0.5131 0.3621 0.6681 0.056 Uiso calc R 1 H
C13 0.4684(9) 0.2180(4) 0.6117(2) 0.0420(12) Uani d . 1 C
C14 0.2576(8) 0.2544(4) 0.5910(2) 0.0420(12) Uani d . 1 C
H14 0.1958 0.3256 0.6060 0.050 Uiso calc R 1 H
C15 0.1412(10) 0.1890(4) 0.5501(2) 0.0465(12) Uani d . 1 C
H15 0.0018 0.2150 0.5375 0.056 Uiso calc R 1 H
C16 0.2318(9) 0.0838(4) 0.5274(2) 0.0421(12) Uani d . 1 C
C17 0.4413(9) 0.0461(4) 0.5436(2) 0.0457(13) Uani d . 1 C
H17 0.5044 -0.0228 0.5266 0.055 Uiso calc R 1 H
C18 0.5554(9) 0.1132(4) 0.5858(2) 0.0441(12) Uani d . 1 C
H18 0.6961 0.0874 0.5974 0.053 Uiso calc R 1 H

loop_
_atom_site_aniso_label
_atom_site_aniso_U_11
_atom_site_aniso_U_22
_atom_site_aniso_U_33
_atom_site_aniso_U_12
_atom_site_aniso_U_13
_atom_site_aniso_U_23
Br1 0.0671(4) 0.0628(4) 0.0583(4) -0.0039(3) -0.0180(3) -0.0108(3)
Fe1 0.0411(4) 0.0325(3) 0.0362(4) -0.0066(3) 0.0010(3) 0.0012(3)
C1 0.055(3) 0.040(2) 0.036(2) -0.006(2) 0.002(2) 0.000(2)
C2 0.046(3) 0.051(3) 0.047(3) -0.005(2) 0.007(3) 0.006(2)
C3 0.043(3) 0.054(3) 0.047(3) -0.016(2) 0.000(2) 0.003(2)
C4 0.059(3) 0.033(2) 0.047(3) -0.011(2) 0.005(3) -0.003(2)
C5 0.048(3) 0.038(2) 0.048(3) -0.005(2) 0.003(2) 0.012(2)
C6 0.047(3) 0.087(4) 0.101(4) -0.021(3) -0.003(3) 0.057(3)
C7 0.103(4) 0.043(3) 0.066(4) -0.019(3) 0.013(4) 0.003(3)
C8 0.071(4) 0.069(3) 0.103(4) 0.011(3) 0.011(4) 0.046(3)
C9 0.123(5) 0.088(4) 0.059(3) -0.042(4) -0.023(4) 0.029(3)
C10 0.122(5) 0.050(3) 0.081(4) -0.001(4) 0.060(4) 0.010(3)
C11 0.048(3) 0.046(3) 0.044(3) -0.002(2) 0.003(3) 0.007(2)
C12 0.051(3) 0.045(3) 0.044(3) 0.000(3) 0.004(3) 0.004(2)
C13 0.048(3) 0.045(3) 0.034(3) -0.009(3) 0.002(2) 0.006(2)
C14 0.042(3) 0.041(3) 0.044(3) 0.002(2) -0.001(2) 0.000(2)
C15 0.042(3) 0.052(3) 0.046(3) 0.002(3) 0.000(3) 0.004(2)
C16 0.048(3) 0.042(3) 0.037(3) -0.008(2) -0.006(3) 0.009(2)
C17 0.049(3) 0.039(2) 0.049(3) 0.000(2) 0.001(3) 0.003(2)
C18 0.035(3) 0.051(3) 0.047(3) 0.004(2) -0.004(2) 0.006(2)

loop_
_atom_type_symbol
_atom_type_description
_atom_type_scat_dispersion_real
_atom_type_scat_dispersion_imag
_atom_type_scat_source
C C 0.0033 0.0016 'International Tables Vol C Tables 4.2.6.8 and 6.1.1.4'
H H 0.0000 0.0000 'International Tables Vol C Tables 4.2.6.8 and 6.1.1.4'
Fe Fe 0.3463 0.8444 'International Tables Vol C Tables 4.2.6.8 and 6.1.1.4'
Br Br -0.2901 2.4595 'International Tables Vol C Tables 4.2.6.8 and 6.1.1.4'

loop_
_geom_angle_atom_site_label_1
_geom_angle_atom_site_label_2
_geom_angle_atom_site_label_3
_geom_angle
C10 Fe1 C6 41.0(3)
C10 Fe1 C9 39.3(3)
C6 Fe1 C9 67.1(3)
C10 Fe1 C7 66.6(3)
C6 Fe1 C7 39.5(3)
C9 Fe1 C7 65.6(3)
C10 Fe1 C2 171.6(3)
C6 Fe1 C2 145.0(3)
C9 Fe1 C2 132.8(3)
C7 Fe1 C2 114.7(2)
C10 Fe1 C4 111.2(2)
C6 Fe1 C4 135.0(3)
C9 Fe1 C4 116.8(3)
C7 Fe1 C4 173.7(3)
C2 Fe1 C4 68.4(2)
C10 Fe1 C8 65.4(3)
C6 Fe1 C8 66.2(3)
C9 Fe1 C8 38.4(3)
C7 Fe1 C8 39.1(3)
C2 Fe1 C8 109.9(3)
C4 Fe1 C8 146.2(3)
C10 Fe1 C5 117.1(3)
C6 Fe1 C5 110.4(2)
C9 Fe1 C5 148.0(3)
C7 Fe1 C5 134.0(3)
C2 Fe1 C5 68.5(2)
C4 Fe1 C5 41.02(19)
C8 Fe1 C5 172.2(3)
C10 Fe1 C3 134.0(3)
C6 Fe1 C3 174.3(3)
C9 Fe1 C3 110.7(3)
C7 Fe1 C3 145.2(3)
C2 Fe1 C3 40.4(2)
C4 Fe1 C3 40.5(2)
C8 Fe1 C3 115.7(3)
C5 Fe1 C3 68.4(2)
C10 Fe1 C1 147.5(3)
C6 Fe1 C1 114.6(3)
C9 Fe1 C1 170.8(3)
C7 Fe1 C1 109.5(2)
C2 Fe1 C1 40.8(2)
C4 Fe1 C1 68.96(19)
C8 Fe1 C1 133.0(3)
C5 Fe1 C1 40.98(19)
C3 Fe1 C1 68.4(2)
C2 C1 C5 107.2(4)
C2 C1 C11 124.3(5)
C5 C1 C11 128.4(5)
C2 C1 Fe1 69.3(3)
C5 C1 Fe1 69.4(3)
C11 C1 Fe1 124.0(3)
C3 C2 C1 108.7(5)
C3 C2 Fe1 70.0(3)
C1 C2 Fe1 69.9(3)
C3 C2 H2 125.7
C1 C2 H2 125.7
Fe1 C2 H2 126.0
C2 C3 C4 108.5(5)
C2 C3 Fe1 69.6(3)
C4 C3 Fe1 69.6(3)
C2 C3 H3 125.7
C4 C3 H3 125.7
Fe1 C3 H3 126.6
C3 C4 C5 107.7(4)
C3 C4 Fe1 69.8(3)
C5 C4 Fe1 69.6(3)
C3 C4 H4 126.2
C5 C4 H4 126.2
Fe1 C4 H4 126.0
C4 C5 C1 107.9(5)
C4 C5 Fe1 69.4(3)
C1 C5 Fe1 69.6(3)
C4 C5 H5 126.1
C1 C5 H5 126.1
Fe1 C5 H5 126.5
C7 C6 C10 106.0(6)
C7 C6 Fe1 70.9(3)
C10 C6 Fe1 69.3(4)
C7 C6 H6 127.0
C10 C6 H6 127.0
Fe1 C6 H6 124.4
C8 C7 C6 108.6(6)
C8 C7 Fe1 71.1(4)
C6 C7 Fe1 69.5(3)
C8 C7 H7 125.7
C6 C7 H7 125.7
Fe1 C7 H7 125.3
C9 C8 C7 108.8(7)
C9 C8 Fe1 69.9(4)
C7 C8 Fe1 69.9(4)
C9 C8 H8 125.6
C7 C8 H8 125.6
Fe1 C8 H8 126.2
C8 C9 C10 108.9(7)
C8 C9 Fe1 71.7(4)
C10 C9 Fe1 69.7(4)
C8 C9 H9 125.6
C10 C9 H9 125.6
Fe1 C9 H9 124.6
C9 C10 C6 107.7(6)
C9 C10 Fe1 71.0(4)
C6 C10 Fe1 69.7(4)
C9 C10 H10 126.1
C6 C10 H10 126.1
Fe1 C10 H10 124.7
C12 C11 C1 125.3(5)
C12 C11 H11 117.3
C1 C11 H11 117.3
C11 C12 C13 126.7(5)
C11 C12 H12 116.6
C13 C12 H12 116.6
C18 C13 C14 116.0(4)
C18 C13 C12 124.5(5)
C14 C13 C12 119.5(5)
C15 C14 C13 122.3(5)
C15 C14 H14 118.9
C13 C14 H14 118.9
C14 C15 C16 119.3(5)
C14 C15 H15 120.4
C16 C15 H15 120.4
C17 C16 C15 121.4(5)
C17 C16 Br1 119.1(4)
C15 C16 Br1 119.5(4)
C16 C17 C18 118.2(5)
C16 C17 H17 120.9
C18 C17 H17 120.9
C17 C18 C13 122.7(5)
C17 C18 H18 118.7
C13 C18 H18 118.7

loop_
_geom_bond_atom_site_label_1
_geom_bond_atom_site_label_2
_geom_bond_distance
_geom_bond_publ_flag
Br1 C16 1.901(5) yes
Fe1 C10 2.003(6) ?
Fe1 C6 2.009(6) ?
Fe1 C9 2.020(6) ?
Fe1 C7 2.027(6) ?
Fe1 C2 2.037(5) ?
Fe1 C4 2.040(4) ?
Fe1 C8 2.042(6) ?
Fe1 C5 2.042(5) ?
Fe1 C3 2.043(5) ?
Fe1 C1 2.044(5) ?
C1 C2 1.422(8) ?
C1 C5 1.430(7) ?
C1 C11 1.466(7) yes
C2 C3 1.407(7) ?
C2 H2 0.9300 ?
C3 C4 1.414(7) ?
C3 H3 0.9300 ?
C4 C5 1.430(7) ?
C4 H4 0.9300 ?
C5 H5 0.9300 ?
C6 C7 1.365(9) ?
C6 C10 1.404(10) ?
C6 H6 0.9300 ?
C7 C8 1.360(9) ?
C7 H7 0.9300 ?
C8 C9 1.336(10) ?
C8 H8 0.9300 ?
C9 C10 1.352(11) ?
C9 H9 0.9300 ?
C10 H10 0.9300 ?
C11 C12 1.317(7) yes
C11 H11 0.9300 ?
C12 C13 1.452(7) yes
C12 H12 0.9300 ?
C13 C18 1.393(7) ?
C13 C14 1.408(7) ?
C14 C15 1.359(6) ?
C14 H14 0.9300 ?
C15 C16 1.377(7) ?
C15 H15 0.9300 ?
C16 C17 1.375(7) ?
C17 C18 1.381(7) ?
C17 H17 0.9300 ?
C18 H18 0.9300 ?
